data_7708409
loop_
_publ_author_name
'J\"okel, Julia'
'Ny\&sen, Frauke'
'Siegmund, Daniel'
'Apfel, Ulf-Peter'

_publ_section_title
;
 An Asymmetric Cryptand for the Site-Specific Coordination of 3d Metals in
 Multiple Oxidation States
;
_journal_name_full 'Dalton Transactions'
_journal_paper_doi 10.1039/D1DT02075G
_journal_year 2021
_chemical_formula_moiety '4(Cl O4), C36 H55 N5 S3, 2(H2 O)'
_chemical_formula_sum 'C36 H59 Cl4 N5 O18 S3'
_chemical_formula_weight 1087.86
_space_group_crystal_system monoclinic
_space_group_IT_number 9
_space_group_name_Hall 'C -2yc'
_space_group_name_H-M_alt 'C 1 c 1'
_atom_sites_solution_hydrogens mixed
_atom_sites_solution_primary dual
_audit_creation_date 2021-06-21
_audit_creation_method
;
Olex2 1.3
(compiled 2020.11.12 svn.r5f609507 for OlexSys, GUI svn.r6272)
;
_audit_update_record
;
2021-06-21 deposited with the CCDC.	2021-09-24 downloaded from the CCDC.
;
_cell_angle_alpha 90
_cell_angle_beta 91.771(4)
_cell_angle_gamma 90
_cell_formula_units_Z 4
_cell_length_a 10.3506(5)
_cell_length_b 28.6229(14)
_cell_length_c 17.3038(8)
_cell_measurement_reflns_used 12707
_cell_measurement_temperature 100
_cell_measurement_theta_max 28.5720
_cell_measurement_theta_min 3.2350
_cell_volume 5124.0(4)
_computing_cell_refinement
;
CrysAlisPro, Agilent Technologies,
Version 1.171.36.24 (release 03-12-2012 CrysAlis171 .NET)
(compiled Dec 3 2012,18:21:49)
;
_computing_data_collection
;
CrysAlisPro, Agilent Technologies,
Version 1.171.36.24 (release 03-12-2012 CrysAlis171 .NET)
(compiled Dec 3 2012,18:21:49)
;
_computing_data_reduction
;
CrysAlisPro, Agilent Technologies,
Version 1.171.36.24 (release 03-12-2012 CrysAlis171 .NET)
(compiled Dec 3 2012,18:21:49)
;
_computing_molecular_graphics 'Olex2 1.3 (Dolomanov et al., 2009)'
_computing_publication_material 'Olex2 1.3 (Dolomanov et al., 2009)'
_computing_structure_refinement 'SHELXL 2018/3 (Sheldrick, 2015)'
_computing_structure_solution 'SHELXT 2018/2 (Sheldrick, 2018)'
_diffrn_ambient_temperature 100
_diffrn_detector_area_resol_mean 8.4171
_diffrn_measured_fraction_theta_full 0.998
_diffrn_measured_fraction_theta_max 0.998
_diffrn_measurement_details
;
#__ type_ start__ end____ width___ exp.time_
  1 omega -129.50   68.50   1.0000   30.0000
omega____ theta____ kappa____ phi______ frames
    -      -30.0000    1.0000  290.0000 198

#__ type_ start__ end____ width___ exp.time_
  2 omega  -79.00  117.00   1.0000   30.0000
omega____ theta____ kappa____ phi______ frames
    -       20.0000   11.0000  280.0000 196

#__ type_ start__ end____ width___ exp.time_
  3 phi    300.00  330.00   1.0000   30.0000
omega____ theta____ kappa____ phi______ frames
   0.0000  -40.0000 -109.0000     -     30

#__ type_ start__ end____ width___ exp.time_
  4 omega  -24.50   34.50   1.0000   30.0000
omega____ theta____ kappa____ phi______ frames
    -       20.0000   91.0000   90.0000 59

#__ type_ start__ end____ width___ exp.time_
  5 omega   32.00  138.00   1.0000   30.0000
omega____ theta____ kappa____ phi______ frames
    -       40.0000 -179.0000  340.0000 106

#__ type_ start__ end____ width___ exp.time_
  6 omega  -16.50  111.50   1.0000   30.0000
omega____ theta____ kappa____ phi______ frames
    -       20.0000   51.0000    0.0000 128

#__ type_ start__ end____ width___ exp.time_
  7 phi    130.00  160.00   1.0000   30.0000
omega____ theta____ kappa____ phi______ frames
   0.0000  -40.0000    1.0000     -     30

#__ type_ start__ end____ width___ exp.time_
  8 omega   11.00   41.00   1.0000   30.0000
omega____ theta____ kappa____ phi______ frames
    -      -20.0000 -129.0000  190.0000 30

#__ type_ start__ end____ width___ exp.time_
  9 omega  -78.00   61.00   1.0000   30.0000
omega____ theta____ kappa____ phi______ frames
    -       20.0000  -79.0000  320.0000 139

#__ type_ start__ end____ width___ exp.time_
 10 omega   56.00  109.00   1.0000   30.0000
omega____ theta____ kappa____ phi______ frames
    -       10.0000  151.0000   20.0000 53
;
_diffrn_measurement_device_type 'Xcalibur, Sapphire2, large Be window'
_diffrn_measurement_method '\w and \p scans'
_diffrn_orient_matrix_UB_11 -0.0253070000
_diffrn_orient_matrix_UB_12 -0.0072148000
_diffrn_orient_matrix_UB_13 -0.0366194000
_diffrn_orient_matrix_UB_21 -0.0007692000
_diffrn_orient_matrix_UB_22 -0.0235128000
_diffrn_orient_matrix_UB_23 0.0130264000
_diffrn_orient_matrix_UB_31 -0.0637046000
_diffrn_orient_matrix_UB_32 0.0031756000
_diffrn_orient_matrix_UB_33 0.0130510000
_diffrn_radiation_monochromator graphite
_diffrn_radiation_type 'Mo K\a'
_diffrn_radiation_wavelength 0.71073
_diffrn_reflns_av_R_equivalents 0.0441
_diffrn_reflns_av_unetI/netI 0.0391
_diffrn_reflns_Laue_measured_fraction_full 0.998
_diffrn_reflns_Laue_measured_fraction_max 0.998
_diffrn_reflns_limit_h_max 12
_diffrn_reflns_limit_h_min -12
_diffrn_reflns_limit_k_max 34
_diffrn_reflns_limit_k_min -34
_diffrn_reflns_limit_l_max 20
_diffrn_reflns_limit_l_min -20
_diffrn_reflns_number 36004
_diffrn_reflns_point_group_measured_fraction_full 0.995
_diffrn_reflns_point_group_measured_fraction_max 0.995
_diffrn_reflns_theta_full 24.996
_diffrn_reflns_theta_max 24.996
_diffrn_reflns_theta_min 3.081
_diffrn_source 'Enhance (Mo) X-ray Source'
_exptl_absorpt_coefficient_mu 0.425
_exptl_absorpt_correction_T_max 1.00000
_exptl_absorpt_correction_T_min 0.74368
_exptl_absorpt_correction_type multi-scan
_exptl_absorpt_process_details
;
CrysAlisPro, Agilent Technologies,
Version 1.171.36.24 (release 03-12-2012 CrysAlis171 .NET)
(compiled Dec 3 2012,18:21:49)
Empirical absorption correction using spherical harmonics,
 implemented in SCALE3 ABSPACK scaling algorithm.
;
_exptl_crystal_colour_primary colourless
_exptl_crystal_density_diffrn 1.410
_exptl_crystal_description prism
_exptl_crystal_F_000 2280
_exptl_crystal_size_max 0.16
_exptl_crystal_size_mid 0.13
_exptl_crystal_size_min 0.11
_refine_diff_density_max 0.744
_refine_diff_density_min -0.560
_refine_diff_density_rms 0.056
_refine_ls_abs_structure_details
;
 Flack x determined using 3536 quotients [(I+)-(I-)]/[(I+)+(I-)]
 (Parsons, Flack and Wagner, Acta Cryst. B69 (2013) 249-259).
;
_refine_ls_abs_structure_Flack 0.006(18)
_refine_ls_extinction_method none
_refine_ls_goodness_of_fit_ref 1.022
_refine_ls_hydrogen_treatment constr
_refine_ls_matrix_type full
_refine_ls_number_parameters 635
_refine_ls_number_reflns 8987
_refine_ls_number_restraints 107
_refine_ls_restrained_S_all 3.634
_refine_ls_R_factor_all 0.0498
_refine_ls_R_factor_gt 0.0434
_refine_ls_shift/su_max 0.005
_refine_ls_shift/su_mean 0.000
_refine_ls_structure_factor_coef Fsqd
_refine_ls_weighting_details 'w=1/[\s^2^(Fo^2^)+(0.0650P)^2^+2.9178P] where P=(Fo^2^+2Fc^2^)/3'
_refine_ls_weighting_scheme calc
_refine_ls_wR_factor_gt 0.1083
_refine_ls_wR_factor_ref 0.1145
_reflns_Friedel_coverage 0.992
_reflns_Friedel_fraction_full 0.993
_reflns_Friedel_fraction_max 0.993
_reflns_number_gt 8096
_reflns_number_total 8987
_reflns_threshold_expression 'I > 2\s(I)'
_cod_data_source_file d1dt02075g2.cif
_cod_data_source_block fm-586
_cod_database_code 7708409
_shelx_shelxl_version_number 2018/3
_chemical_oxdiff_formula 'C11 H10 N O'
_shelx_space_group_comment
;
The symmetry employed for this shelxl refinement is uniquely defined
by the following loop, which should always be used as a source of
symmetry information in preference to the above space-group names.
They are only intended as comments.
;
_shelx_estimated_absorpt_t_max 0.955
_shelx_estimated_absorpt_t_min 0.935
_reflns_odcompleteness_completeness 99.78
_reflns_odcompleteness_iscentric 1
_reflns_odcompleteness_theta 26.32
_olex2_refinement_description
;
1. Restrained distances
 Cl4-O13 \\sim Cl4-O14 \\sim Cl4-O15 \\sim Cl4-O16
 with sigma of 0.02
 O13-O15 \\sim O14-O16 \\sim O13-O16 \\sim O14-O15 \\sim O13-O14 \\sim O15-O16
 with sigma of 0.04
 Cl4-O13 \\sim Cl4-O14A
 with sigma of 0.02
 Cl4-O15 \\sim Cl4-O13A
 with sigma of 0.02
 Cl4-O14 \\sim Cl4-O17
 with sigma of 0.02
 Cl4-O16 \\sim Cl4-O15A
 with sigma of 0.02
2. Uiso/Uaniso restraints and constraints
O9 \\sim O10 \\sim O11 \\sim O12: within 2A with sigma of 0.04 and sigma for
terminal atoms of 0.08 within 2A
Cl4 \\sim O13 \\sim O14 \\sim O15 \\sim O16: within 2A with sigma of 0.04 and
sigma for terminal atoms of 0.08 within 2A
O14 \\sim O14A: within 2A with sigma of 0.02 and sigma for terminal atoms of
0.04 within 2A
Uanis(O15A) \\sim Ueq: with sigma of 0.001 and sigma for terminal atoms of 0.002
3. Rigid body (RIGU) restrains
 Cl4, O13, O14, O15, O16
 with sigma for 1-2 distances of 0.004 and sigma for 1-3 distances of 0.004
4. Others
 Sof(O14A)=Sof(O13A)=Sof(O15A)=Sof(O16A)=Sof(O17A)=Sof(H17C)=Sof(H17D)=1-FVAR(1)
 Sof(O13)=Sof(O14)=Sof(O15)=Sof(O16)=Sof(O17)=Sof(H17A)=Sof(H17B)=FVAR(1)
5.a Free rotating group:
 O19(H19A,H19B), Cl4(O13,O14,O15,O16,O17,H17A,H17B), O17A(H17C,H17D)
5.b Ternary CH refined with riding coordinates:
 N1(H1)
5.c Secondary CH2 refined with riding coordinates:
 N3(H3A,H3B), N4(H4A,H4B), N5(H5A,H5B), C1(H1A,H1B), C2(H2A,H2B), C3(H3C,H3D),
 C10(H10A,H10B), C11(H11A,H11B), C12(H12A,H12B), C13(H13A,H13B), C14(H14A,H14B),
  C15(H15A,H15B), C22(H22A,H22B), C23(H23A,H23B), C24(H24A,H24B), C25(H25A,
 H25B), C26(H26A,H26B), C27(H27A,H27B), C34(H34A,H34B), C35(H35A,H35B),
 C36(H36A,H36B)
5.d Aromatic/amide H refined with riding coordinates:
 C5(H5), C6(H6), C7(H7), C9(H9), C17(H17), C18(H18), C19(H19), C21(H21),
 C29(H29), C30(H30), C31(H31), C33(H33)
;
_smtbx_masks_void_probe_radius 1.2
_smtbx_masks_void_truncation_radius 1.2
_olex2_submission_special_instructions 'No special instructions were received'

loop_
_space_group_symop_operation_xyz
'x, y, z'
'x, -y, z+1/2'
'x+1/2, y+1/2, z'
'x+1/2, -y+1/2, z+1/2'

loop_
_atom_site_label
_atom_site_type_symbol
_atom_site_fract_x
_atom_site_fract_y
_atom_site_fract_z
_atom_site_U_iso_or_equiv
_atom_site_adp_type
_atom_site_occupancy
_atom_site_site_symmetry_order
_atom_site_calc_flag
_atom_site_refinement_flags_posn
_atom_site_refinement_flags_adp
_atom_site_refinement_flags_occupancy
_atom_site_disorder_assembly
_atom_site_disorder_group
Cl1 Cl 0.35450(12) 0.27260(4) 0.55924(7) 0.0359(3) Uani 1 1 d . . . . .
O1 O 0.3424(4) 0.22355(13) 0.5629(3) 0.0557(11) Uani 1 1 d . . . . .
O2 O 0.3993(4) 0.29101(14) 0.6333(2) 0.0436(9) Uani 1 1 d . . . . .
O3 O 0.2303(3) 0.29428(13) 0.5399(2) 0.0426(9) Uani 1 1 d . . . . .
O4 O 0.4450(4) 0.28656(13) 0.5021(2) 0.0427(9) Uani 1 1 d . . . . .
Cl2 Cl 0.88936(14) 0.40212(5) 0.47077(8) 0.0481(3) Uani 1 1 d . . . . .
O5 O 0.8771(6) 0.4193(3) 0.5465(3) 0.0937(19) Uani 1 1 d . . . . .
O6 O 0.7725(5) 0.3758(2) 0.4528(3) 0.0825(16) Uani 1 1 d . . . . .
O7 O 0.8967(6) 0.4386(2) 0.4160(4) 0.096(2) Uani 1 1 d . . . . .
O8 O 0.9984(4) 0.37212(17) 0.4659(3) 0.0646(13) Uani 1 1 d . . . . .
Cl3 Cl 0.91160(13) 0.54811(5) 0.28619(8) 0.0434(3) Uani 1 1 d . . . . .
O9 O 0.8028(6) 0.52800(19) 0.3191(4) 0.0912(19) Uani 1 1 d . . . . .
O10 O 0.9775(6) 0.5764(2) 0.3408(3) 0.0859(17) Uani 1 1 d . . . . .
O11 O 0.8722(7) 0.5762(3) 0.2252(4) 0.135(3) Uani 1 1 d . . . . .
O12 O 0.9945(7) 0.5144(2) 0.2586(5) 0.119(3) Uani 1 1 d . . . . .
S1 S 0.13867(14) 0.13059(5) 0.48414(9) 0.0433(3) Uani 1 1 d . . . . .
S2 S 0.32027(13) 0.14059(5) 0.71641(9) 0.0454(3) Uani 1 1 d . . . . .
S3 S 0.56452(15) 0.12392(6) 0.51408(9) 0.0525(4) Uani 1 1 d . . . . .
N1 N 0.3333(4) 0.06569(14) 0.5810(2) 0.0325(9) Uani 1 1 d . . . . .
H1 H 0.339284 0.100428 0.576075 0.039 Uiso 1 1 calc R U . . .
N2 N 0.3847(4) 0.40589(14) 0.5549(3) 0.0382(10) Uani 1 1 d . . . . .
N3 N 0.2073(4) 0.36102(16) 0.6795(3) 0.0434(11) Uani 1 1 d . . . . .
H3A H 0.249423 0.369783 0.724122 0.052 Uiso 1 1 calc R U . . .
H3B H 0.259937 0.341228 0.653967 0.052 Uiso 1 1 calc R U . . .
N4 N 0.6348(4) 0.34726(15) 0.5901(3) 0.0391(10) Uani 1 1 d . . . . .
H4A H 0.562693 0.331140 0.574827 0.047 Uiso 1 1 calc R U . . .
H4B H 0.681425 0.352876 0.547334 0.047 Uiso 1 1 calc R U . . .
N5 N 0.2726(4) 0.34943(15) 0.3997(3) 0.0396(10) Uani 1 1 d . . . . .
H5A H 0.196513 0.363362 0.385319 0.047 Uiso 1 1 calc R U . . .
H5B H 0.260105 0.333955 0.444753 0.047 Uiso 1 1 calc R U . . .
C1 C 0.2774(5) 0.04751(19) 0.5051(3) 0.0386(12) Uani 1 1 d . . . . .
H1A H 0.270227 0.013078 0.508180 0.046 Uiso 1 1 calc R U . . .
H1B H 0.337897 0.054948 0.463597 0.046 Uiso 1 1 calc R U . . .
C2 C 0.1457(6) 0.06755(18) 0.4832(3) 0.0398(12) Uani 1 1 d . . . . .
H2A H 0.081917 0.055302 0.519556 0.048 Uiso 1 1 calc R U . . .
H2B H 0.120077 0.056406 0.430803 0.048 Uiso 1 1 calc R U . . .
C3 C 0.2173(6) 0.1457(2) 0.3943(3) 0.0472(14) Uani 1 1 d . . . . .
H3C H 0.312216 0.146621 0.403370 0.057 Uiso 1 1 calc R U . . .
H3D H 0.197469 0.121672 0.354582 0.057 Uiso 1 1 calc R U . . .
C4 C 0.1707(5) 0.19259(18) 0.3659(3) 0.0355(11) Uani 1 1 d . . . . .
C5 C 0.0410(5) 0.1994(2) 0.3409(3) 0.0435(13) Uani 1 1 d . . . . .
H5 H -0.017905 0.173941 0.341140 0.052 Uiso 1 1 calc R U . . .
C6 C -0.0005(5) 0.2429(2) 0.3161(3) 0.0450(13) Uani 1 1 d . . . . .
H6 H -0.088170 0.247305 0.299896 0.054 Uiso 1 1 calc R U . . .
C7 C 0.0854(5) 0.2805(2) 0.3148(3) 0.0413(13) Uani 1 1 d . . . . .
H7 H 0.056120 0.310383 0.297757 0.050 Uiso 1 1 calc R U . . .
C8 C 0.2141(5) 0.27418(18) 0.3385(3) 0.0344(11) Uani 1 1 d . . . . .
C9 C 0.2537(5) 0.23028(19) 0.3642(3) 0.0358(11) Uani 1 1 d . . . . .
H9 H 0.341051 0.226086 0.381252 0.043 Uiso 1 1 calc R U . . .
C10 C 0.3068(6) 0.31452(19) 0.3387(3) 0.0430(13) Uani 1 1 d . . . . .
H10A H 0.303815 0.329791 0.287360 0.052 Uiso 1 1 calc R U . . .
H10B H 0.395828 0.302970 0.348952 0.052 Uiso 1 1 calc R U . . .
C11 C 0.3726(6) 0.3866(2) 0.4138(3) 0.0460(13) Uani 1 1 d . . . . .
H11A H 0.384063 0.404639 0.365700 0.055 Uiso 1 1 calc R U . . .
H11B H 0.456310 0.371818 0.428354 0.055 Uiso 1 1 calc R U . . .
C12 C 0.3332(6) 0.4193(2) 0.4776(4) 0.0473(14) Uani 1 1 d . . . . .
H12A H 0.363783 0.451225 0.465574 0.057 Uiso 1 1 calc R U . . .
H12B H 0.237711 0.420308 0.478696 0.057 Uiso 1 1 calc R U . . .
C13 C 0.3071(6) 0.42870(19) 0.6140(4) 0.0467(14) Uani 1 1 d . . . . .
H13A H 0.285013 0.460700 0.596314 0.056 Uiso 1 1 calc R U . . .
H13B H 0.360233 0.431471 0.662311 0.056 Uiso 1 1 calc R U . . .
C14 C 0.1828(6) 0.4028(2) 0.6313(4) 0.0488(14) Uani 1 1 d . . . . .
H14A H 0.124060 0.424124 0.658464 0.059 Uiso 1 1 calc R U . . .
H14B H 0.139251 0.393295 0.582089 0.059 Uiso 1 1 calc R U . . .
C15 C 0.0858(5) 0.3355(2) 0.6991(4) 0.0524(16) Uani 1 1 d . . . . .
H15A H 0.029450 0.356821 0.727992 0.063 Uiso 1 1 calc R U . . .
H15B H 0.038924 0.326645 0.650565 0.063 Uiso 1 1 calc R U . . .
C16 C 0.1109(5) 0.2926(2) 0.7463(4) 0.0439(13) Uani 1 1 d . . . . .
C17 C 0.1238(6) 0.2946(3) 0.8275(4) 0.0531(16) Uani 1 1 d . . . . .
H17 H 0.114312 0.323574 0.853466 0.064 Uiso 1 1 calc R U . . .
C18 C 0.1500(6) 0.2550(3) 0.8692(4) 0.0540(16) Uani 1 1 d . . . . .
H18 H 0.159973 0.256582 0.923872 0.065 Uiso 1 1 calc R U . . .
C19 C 0.1619(5) 0.2124(2) 0.8315(3) 0.0489(15) Uani 1 1 d . . . . .
H19 H 0.180850 0.185048 0.860828 0.059 Uiso 1 1 calc R U . . .
C20 C 0.1467(5) 0.2092(2) 0.7521(3) 0.0401(12) Uani 1 1 d . . . . .
C21 C 0.1212(5) 0.2491(2) 0.7105(3) 0.0409(13) Uani 1 1 d . . . . .
H21 H 0.110250 0.247108 0.655934 0.049 Uiso 1 1 calc R U . . .
C22 C 0.1554(6) 0.1631(2) 0.7117(4) 0.0528(16) Uani 1 1 d . . . . .
H22A H 0.126876 0.166861 0.656888 0.063 Uiso 1 1 calc R U . . .
H22B H 0.096954 0.140460 0.735985 0.063 Uiso 1 1 calc R U . . .
C23 C 0.2920(6) 0.0785(2) 0.7227(3) 0.0455(13) Uani 1 1 d . . . . .
H23A H 0.372754 0.063188 0.741525 0.055 Uiso 1 1 calc R U . . .
H23B H 0.225497 0.072860 0.761543 0.055 Uiso 1 1 calc R U . . .
C24 C 0.2486(5) 0.05596(19) 0.6477(3) 0.0408(12) Uani 1 1 d . . . . .
H24A H 0.244513 0.021734 0.655528 0.049 Uiso 1 1 calc R U . . .
H24B H 0.160009 0.066869 0.634100 0.049 Uiso 1 1 calc R U . . .
C25 C 0.4686(5) 0.0479(2) 0.5958(3) 0.0424(13) Uani 1 1 d . . . . .
H25A H 0.501318 0.059993 0.646286 0.051 Uiso 1 1 calc R U . . .
H25B H 0.466161 0.013390 0.599258 0.051 Uiso 1 1 calc R U . . .
C26 C 0.5612(6) 0.0617(2) 0.5346(4) 0.0458(13) Uani 1 1 d . . . . .
H26A H 0.537611 0.044741 0.486263 0.055 Uiso 1 1 calc R U . . .
H26B H 0.649258 0.051544 0.551142 0.055 Uiso 1 1 calc R U . . .
C27 C 0.6423(7) 0.1458(2) 0.6028(4) 0.0563(16) Uani 1 1 d . . . . .
H27A H 0.575603 0.152343 0.641189 0.068 Uiso 1 1 calc R U . . .
H27B H 0.700895 0.121495 0.624740 0.068 Uiso 1 1 calc R U . . .
C28 C 0.7188(5) 0.1899(2) 0.5883(3) 0.0428(13) Uani 1 1 d . . . . .
C29 C 0.8274(5) 0.1884(2) 0.5430(3) 0.0458(14) Uani 1 1 d . . . . .
H29 H 0.853669 0.159537 0.521384 0.055 Uiso 1 1 calc R U . . .
C30 C 0.8974(5) 0.2283(2) 0.5292(3) 0.0443(13) Uani 1 1 d . . . . .
H30 H 0.971275 0.227074 0.498034 0.053 Uiso 1 1 calc R U . . .
C31 C 0.8591(5) 0.2704(2) 0.5611(3) 0.0397(12) Uani 1 1 d . . . . .
H31 H 0.906544 0.298046 0.551041 0.048 Uiso 1 1 calc R U . . .
C32 C 0.7530(5) 0.27264(19) 0.6074(3) 0.0380(12) Uani 1 1 d . . . . .
C33 C 0.6835(5) 0.2317(2) 0.6201(3) 0.0424(13) Uani 1 1 d . . . . .
H33 H 0.609877 0.232890 0.651449 0.051 Uiso 1 1 calc R U . . .
C34 C 0.7137(6) 0.3176(2) 0.6449(3) 0.0476(14) Uani 1 1 d . . . . .
H34A H 0.662772 0.310589 0.690990 0.057 Uiso 1 1 calc R U . . .
H34B H 0.791986 0.335023 0.662254 0.057 Uiso 1 1 calc R U . . .
C35 C 0.5948(5) 0.3932(2) 0.6241(4) 0.0482(14) Uani 1 1 d . . . . .
H35A H 0.672439 0.410779 0.641915 0.058 Uiso 1 1 calc R U . . .
H35B H 0.540556 0.387514 0.669274 0.058 Uiso 1 1 calc R U . . .
C36 C 0.5198(6) 0.42144(19) 0.5644(4) 0.0453(13) Uani 1 1 d . . . . .
H36A H 0.521158 0.454731 0.579924 0.054 Uiso 1 1 calc R U . . .
H36B H 0.562418 0.418885 0.514136 0.054 Uiso 1 1 calc R U . . .
O19 O 0.1151(4) 0.41306(18) 0.3160(3) 0.0633(13) Uani 1 1 d G . . . .
H19A H 0.115939 0.420716 0.267335 0.095 Uiso 1 1 d G U . . .
H19B H 0.064689 0.433671 0.336556 0.095 Uiso 1 1 d G U . . .
Cl4 Cl 0.38363(13) 0.45134(6) 0.18880(9) 0.0545(4) Uani 1 1 d DG U . . .
O13 O 0.4055(3) 0.4439(2) 0.10439(10) 0.087(6) Uani 0.591(9) 1 d DG U P A 1
O14 O 0.4749(5) 0.48806(12) 0.2197(2) 0.064(3) Uani 0.591(9) 1 d DG U P A 1
O15 O 0.4073(6) 0.40643(8) 0.2318(3) 0.075(3) Uani 0.591(9) 1 d DG U P A 1
O16 O 0.2469(2) 0.4669(3) 0.1995(2) 0.051(4) Uani 0.591(9) 1 d DG U P A 1
O17 O 0.5930(6) 0.4642(3) 0.3821(2) 0.059(2) Uani 0.591(9) 1 d DG . P A 1
H17A H 0.652769 0.482262 0.364301 0.088 Uiso 0.591(9) 1 d G U P A 1
H17B H 0.635277 0.442214 0.406732 0.088 Uiso 0.591(9) 1 d G U P A 1
O14A O 0.4866(17) 0.4625(9) 0.2442(12) 0.134(8) Uani 0.409(9) 1 d D U P A 2
O13A O 0.4004(12) 0.4586(6) 0.1091(6) 0.037(3) Uani 0.409(9) 1 d D . P A 2
O15A O 0.3766(14) 0.3967(4) 0.1973(8) 0.068(4) Uani 0.409(9) 1 d D U P A 2
O16A O 0.2734(17) 0.4702(6) 0.2119(11) 0.053(4) Uani 0.409(9) 1 d . . P A 2
O17A O 0.5636(13) 0.5467(5) 0.2716(9) 0.075(4) Uani 0.409(9) 1 d G . P A 2
H17C H 0.579119 0.516970 0.267389 0.112 Uiso 0.409(9) 1 d G U P A 2
H17D H 0.591955 0.553911 0.317940 0.112 Uiso 0.409(9) 1 d G U P A 2

loop_
_atom_site_aniso_label
_atom_site_aniso_U_11
_atom_site_aniso_U_22
_atom_site_aniso_U_33
_atom_site_aniso_U_23
_atom_site_aniso_U_13
_atom_site_aniso_U_12
Cl1 0.0383(6) 0.0333(6) 0.0362(6) -0.0014(5) 0.0014(5) 0.0020(5)
O1 0.067(3) 0.037(2) 0.063(3) 0.000(2) 0.001(2) 0.000(2)
O2 0.043(2) 0.051(2) 0.036(2) -0.0055(17) -0.0029(16) 0.0049(17)
O3 0.037(2) 0.051(2) 0.040(2) 0.0046(18) -0.0006(16) 0.0024(17)
O4 0.043(2) 0.049(2) 0.037(2) -0.0014(17) 0.0067(16) 0.0018(17)
Cl2 0.0491(8) 0.0553(8) 0.0402(7) 0.0032(6) 0.0072(6) 0.0071(6)
O5 0.083(4) 0.143(5) 0.056(3) -0.025(3) 0.002(3) -0.001(4)
O6 0.057(3) 0.113(5) 0.078(4) -0.033(3) 0.002(3) -0.010(3)
O7 0.105(5) 0.076(4) 0.111(5) 0.036(3) 0.040(4) 0.027(3)
O8 0.051(3) 0.068(3) 0.075(3) 0.018(2) 0.016(2) 0.018(2)
Cl3 0.0589(8) 0.0378(7) 0.0340(7) -0.0024(5) 0.0084(6) -0.0021(6)
O9 0.109(4) 0.071(3) 0.097(4) -0.003(3) 0.061(4) -0.021(3)
O10 0.090(4) 0.091(4) 0.076(4) -0.040(3) -0.013(3) 0.009(3)
O11 0.093(5) 0.194(8) 0.116(5) 0.107(6) -0.042(4) -0.051(5)
O12 0.104(5) 0.090(5) 0.166(7) -0.070(5) 0.048(5) -0.004(4)
S1 0.0511(8) 0.0396(7) 0.0396(7) 0.0005(6) 0.0082(6) 0.0122(6)
S2 0.0389(7) 0.0404(7) 0.0572(9) -0.0077(7) 0.0037(6) -0.0054(6)
S3 0.0538(9) 0.0576(9) 0.0459(9) 0.0122(7) -0.0019(7) -0.0134(7)
N1 0.033(2) 0.031(2) 0.034(2) 0.0034(17) 0.0039(17) -0.0008(17)
N2 0.038(2) 0.032(2) 0.045(3) -0.0053(19) -0.001(2) 0.0017(18)
N3 0.034(2) 0.040(3) 0.056(3) -0.012(2) 0.005(2) 0.0068(19)
N4 0.035(2) 0.042(3) 0.040(2) -0.005(2) -0.0014(19) -0.0006(19)
N5 0.043(2) 0.036(2) 0.040(2) 0.0068(19) 0.003(2) 0.0021(19)
C1 0.045(3) 0.035(3) 0.036(3) -0.006(2) 0.000(2) 0.004(2)
C2 0.042(3) 0.044(3) 0.033(3) -0.005(2) -0.001(2) -0.006(3)
C3 0.056(3) 0.039(3) 0.048(3) 0.002(3) 0.019(3) 0.006(3)
C4 0.037(3) 0.041(3) 0.029(3) -0.005(2) 0.006(2) 0.006(2)
C5 0.042(3) 0.052(3) 0.037(3) -0.006(2) 0.001(2) -0.003(3)
C6 0.035(3) 0.063(4) 0.037(3) -0.001(3) -0.002(2) 0.007(3)
C7 0.047(3) 0.048(3) 0.030(3) 0.009(2) 0.004(2) 0.012(2)
C8 0.035(3) 0.040(3) 0.028(3) 0.005(2) 0.003(2) 0.003(2)
C9 0.032(3) 0.044(3) 0.032(3) -0.004(2) 0.000(2) 0.006(2)
C10 0.051(3) 0.042(3) 0.036(3) 0.002(2) 0.006(2) 0.005(2)
C11 0.050(3) 0.043(3) 0.045(3) 0.005(3) -0.001(3) -0.004(3)
C12 0.053(3) 0.034(3) 0.055(4) 0.001(3) -0.001(3) 0.004(2)
C13 0.048(3) 0.035(3) 0.057(4) -0.011(3) 0.004(3) 0.009(2)
C14 0.038(3) 0.051(3) 0.058(4) -0.011(3) 0.010(3) 0.009(3)
C15 0.032(3) 0.055(4) 0.070(4) -0.002(3) 0.004(3) 0.003(3)
C16 0.030(3) 0.049(3) 0.054(3) -0.015(3) 0.005(2) 0.002(2)
C17 0.035(3) 0.069(4) 0.056(4) -0.028(3) 0.016(3) -0.006(3)
C18 0.047(3) 0.075(5) 0.040(3) -0.009(3) 0.011(3) -0.013(3)
C19 0.035(3) 0.064(4) 0.048(4) 0.006(3) 0.006(3) -0.013(3)
C20 0.024(3) 0.049(3) 0.047(3) -0.006(3) -0.001(2) -0.003(2)
C21 0.032(3) 0.052(3) 0.038(3) -0.006(2) 0.001(2) -0.005(2)
C22 0.041(3) 0.041(3) 0.075(5) -0.011(3) -0.008(3) 0.001(2)
C23 0.056(4) 0.042(3) 0.038(3) 0.007(2) 0.002(3) 0.000(3)
C24 0.044(3) 0.037(3) 0.041(3) 0.003(2) 0.006(2) -0.007(2)
C25 0.041(3) 0.040(3) 0.046(3) 0.011(2) -0.006(2) 0.003(2)
C26 0.038(3) 0.049(3) 0.050(3) -0.005(3) 0.002(3) 0.001(2)
C27 0.067(4) 0.060(4) 0.042(3) 0.007(3) 0.008(3) -0.016(3)
C28 0.044(3) 0.051(3) 0.033(3) 0.005(2) 0.004(2) 0.002(2)
C29 0.041(3) 0.047(3) 0.049(3) -0.003(3) -0.002(3) 0.007(2)
C30 0.034(3) 0.058(4) 0.041(3) -0.002(3) 0.006(2) -0.002(3)
C31 0.035(3) 0.047(3) 0.037(3) -0.001(2) 0.000(2) -0.004(2)
C32 0.033(3) 0.045(3) 0.036(3) -0.002(2) -0.006(2) 0.006(2)
C33 0.034(3) 0.060(4) 0.033(3) 0.007(3) 0.003(2) 0.002(3)
C34 0.044(3) 0.057(4) 0.042(3) -0.007(3) -0.007(2) 0.012(3)
C35 0.036(3) 0.047(3) 0.062(4) -0.020(3) -0.004(3) -0.001(2)
C36 0.040(3) 0.035(3) 0.061(4) -0.006(3) 0.003(3) -0.002(2)
O19 0.052(3) 0.072(3) 0.067(3) 0.032(3) 0.016(2) 0.014(2)
Cl4 0.0363(7) 0.0793(11) 0.0482(8) 0.0135(8) 0.0076(6) 0.0123(7)
O13 0.090(9) 0.086(12) 0.085(8) 0.020(6) 0.021(6) 0.021(7)
O14 0.037(4) 0.083(6) 0.072(6) 0.017(5) -0.019(4) 0.001(4)
O15 0.082(7) 0.079(6) 0.063(6) -0.004(5) -0.010(5) 0.034(5)
O16 0.024(5) 0.065(7) 0.064(7) 0.018(5) 0.003(4) 0.003(4)
O17 0.062(5) 0.054(5) 0.060(5) 0.001(4) 0.014(4) -0.012(4)
O14A 0.085(12) 0.21(2) 0.101(13) -0.041(15) -0.046(10) 0.047(14)
O13A 0.052(7) 0.028(6) 0.033(6) -0.004(4) 0.023(5) 0.017(4)
O15A 0.069(5) 0.070(5) 0.063(5) 0.014(3) -0.004(3) 0.013(3)
O16A 0.019(5) 0.068(10) 0.073(9) 0.007(7) 0.012(6) 0.006(6)
O17A 0.065(8) 0.062(8) 0.096(11) 0.022(7) 0.000(7) 0.004(6)

loop_
_atom_type_symbol
_atom_type_description
_atom_type_scat_dispersion_real
_atom_type_scat_dispersion_imag
_atom_type_scat_source
C C 0.0033 0.0016 'International Tables Vol C Tables 4.2.6.8 and 6.1.1.4'
H H 0.0000 0.0000 'International Tables Vol C Tables 4.2.6.8 and 6.1.1.4'
Cl Cl 0.1484 0.1585 'International Tables Vol C Tables 4.2.6.8 and 6.1.1.4'
N N 0.0061 0.0033 'International Tables Vol C Tables 4.2.6.8 and 6.1.1.4'
O O 0.0106 0.0060 'International Tables Vol C Tables 4.2.6.8 and 6.1.1.4'
S S 0.1246 0.1234 'International Tables Vol C Tables 4.2.6.8 and 6.1.1.4'

loop_
_geom_angle_atom_site_label_1
_geom_angle_atom_site_label_2
_geom_angle_atom_site_label_3
_geom_angle
_geom_angle_site_symmetry_1
_geom_angle_site_symmetry_3
_geom_angle_publ_flag
O1 Cl1 O2 110.4(3) . . ?
O1 Cl1 O3 110.8(2) . . ?
O1 Cl1 O4 111.6(3) . . ?
O2 Cl1 O3 107.7(2) . . ?
O4 Cl1 O2 108.0(2) . . ?
O4 Cl1 O3 108.2(2) . . ?
O5 Cl2 O6 106.4(3) . . ?
O5 Cl2 O7 111.9(4) . . ?
O5 Cl2 O8 111.1(3) . . ?
O7 Cl2 O6 107.6(4) . . ?
O7 Cl2 O8 110.3(3) . . ?
O8 Cl2 O6 109.4(3) . . ?
O9 Cl3 O10 110.0(4) . . ?
O11 Cl3 O9 109.2(4) . . ?
O11 Cl3 O10 107.7(5) . . ?
O11 Cl3 O12 108.3(6) . . ?
O12 Cl3 O9 111.6(4) . . ?
O12 Cl3 O10 109.9(4) . . ?
C2 S1 C3 102.1(3) . . ?
C23 S2 C22 101.4(3) . . ?
C26 S3 C27 100.5(3) . . ?
C1 N1 H1 106.9 . . ?
C24 N1 H1 106.9 . . ?
C24 N1 C1 112.9(4) . . ?
C24 N1 C25 111.8(4) . . ?
C25 N1 H1 106.9 . . ?
C25 N1 C1 111.1(4) . . ?
C13 N2 C12 108.9(4) . . ?
C13 N2 C36 108.9(4) . . ?
C36 N2 C12 109.7(5) . . ?
H3A N3 H3B 107.8 . . ?
C14 N3 H3A 109.0 . . ?
C14 N3 H3B 109.0 . . ?
C14 N3 C15 113.0(4) . . ?
C15 N3 H3A 109.0 . . ?
C15 N3 H3B 109.0 . . ?
H4A N4 H4B 107.7 . . ?
C34 N4 H4A 108.9 . . ?
C34 N4 H4B 108.9 . . ?
C34 N4 C35 113.6(4) . . ?
C35 N4 H4A 108.9 . . ?
C35 N4 H4B 108.9 . . ?
H5A N5 H5B 107.6 . . ?
C10 N5 H5A 108.7 . . ?
C10 N5 H5B 108.7 . . ?
C11 N5 H5A 108.7 . . ?
C11 N5 H5B 108.7 . . ?
C11 N5 C10 114.2(4) . . ?
N1 C1 H1A 108.8 . . ?
N1 C1 H1B 108.8 . . ?
N1 C1 C2 113.8(4) . . ?
H1A C1 H1B 107.7 . . ?
C2 C1 H1A 108.8 . . ?
C2 C1 H1B 108.8 . . ?
S1 C2 H2A 108.7 . . ?
S1 C2 H2B 108.7 . . ?
C1 C2 S1 114.3(4) . . ?
C1 C2 H2A 108.7 . . ?
C1 C2 H2B 108.7 . . ?
H2A C2 H2B 107.6 . . ?
S1 C3 H3C 109.7 . . ?
S1 C3 H3D 109.7 . . ?
H3C C3 H3D 108.2 . . ?
C4 C3 S1 110.0(4) . . ?
C4 C3 H3C 109.7 . . ?
C4 C3 H3D 109.7 . . ?
C5 C4 C3 121.1(5) . . ?
C9 C4 C3 120.7(5) . . ?
C9 C4 C5 118.2(5) . . ?
C4 C5 H5 119.9 . . ?
C6 C5 C4 120.2(5) . . ?
C6 C5 H5 119.9 . . ?
C5 C6 H6 119.7 . . ?
C5 C6 C7 120.5(5) . . ?
C7 C6 H6 119.7 . . ?
C6 C7 H7 120.1 . . ?
C8 C7 C6 119.8(5) . . ?
C8 C7 H7 120.1 . . ?
C7 C8 C10 120.4(5) . . ?
C9 C8 C7 118.8(5) . . ?
C9 C8 C10 120.8(5) . . ?
C4 C9 C8 122.4(5) . . ?
C4 C9 H9 118.8 . . ?
C8 C9 H9 118.8 . . ?
N5 C10 H10A 109.6 . . ?
N5 C10 H10B 109.6 . . ?
C8 C10 N5 110.4(4) . . ?
C8 C10 H10A 109.6 . . ?
C8 C10 H10B 109.6 . . ?
H10A C10 H10B 108.1 . . ?
N5 C11 H11A 109.4 . . ?
N5 C11 H11B 109.4 . . ?
N5 C11 C12 111.0(5) . . ?
H11A C11 H11B 108.0 . . ?
C12 C11 H11A 109.4 . . ?
C12 C11 H11B 109.4 . . ?
N2 C12 C11 113.7(5) . . ?
N2 C12 H12A 108.8 . . ?
N2 C12 H12B 108.8 . . ?
C11 C12 H12A 108.8 . . ?
C11 C12 H12B 108.8 . . ?
H12A C12 H12B 107.7 . . ?
N2 C13 H13A 108.8 . . ?
N2 C13 H13B 108.8 . . ?
N2 C13 C14 113.8(5) . . ?
H13A C13 H13B 107.7 . . ?
C14 C13 H13A 108.8 . . ?
C14 C13 H13B 108.8 . . ?
N3 C14 C13 112.0(5) . . ?
N3 C14 H14A 109.2 . . ?
N3 C14 H14B 109.2 . . ?
C13 C14 H14A 109.2 . . ?
C13 C14 H14B 109.2 . . ?
H14A C14 H14B 107.9 . . ?
N3 C15 H15A 109.0 . . ?
N3 C15 H15B 109.0 . . ?
H15A C15 H15B 107.8 . . ?
C16 C15 N3 113.0(5) . . ?
C16 C15 H15A 109.0 . . ?
C16 C15 H15B 109.0 . . ?
C17 C16 C15 121.5(5) . . ?
C21 C16 C15 120.4(5) . . ?
C21 C16 C17 118.1(6) . . ?
C16 C17 H17 119.8 . . ?
C18 C17 C16 120.3(6) . . ?
C18 C17 H17 119.8 . . ?
C17 C18 H18 120.0 . . ?
C17 C18 C19 120.0(6) . . ?
C19 C18 H18 120.0 . . ?
C18 C19 H19 119.5 . . ?
C20 C19 C18 121.0(6) . . ?
C20 C19 H19 119.5 . . ?
C19 C20 C22 121.1(6) . . ?
C21 C20 C19 118.7(5) . . ?
C21 C20 C22 120.2(5) . . ?
C16 C21 H21 119.1 . . ?
C20 C21 C16 121.8(5) . . ?
C20 C21 H21 119.1 . . ?
S2 C22 H22A 109.4 . . ?
S2 C22 H22B 109.4 . . ?
C20 C22 S2 111.1(4) . . ?
C20 C22 H22A 109.4 . . ?
C20 C22 H22B 109.4 . . ?
H22A C22 H22B 108.0 . . ?
S2 C23 H23A 108.6 . . ?
S2 C23 H23B 108.6 . . ?
H23A C23 H23B 107.6 . . ?
C24 C23 S2 114.5(4) . . ?
C24 C23 H23A 108.6 . . ?
C24 C23 H23B 108.6 . . ?
N1 C24 C23 114.7(4) . . ?
N1 C24 H24A 108.6 . . ?
N1 C24 H24B 108.6 . . ?
C23 C24 H24A 108.6 . . ?
C23 C24 H24B 108.6 . . ?
H24A C24 H24B 107.6 . . ?
N1 C25 H25A 108.8 . . ?
N1 C25 H25B 108.8 . . ?
H25A C25 H25B 107.7 . . ?
C26 C25 N1 113.7(4) . . ?
C26 C25 H25A 108.8 . . ?
C26 C25 H25B 108.8 . . ?
S3 C26 H26A 108.7 . . ?
S3 C26 H26B 108.7 . . ?
C25 C26 S3 114.2(4) . . ?
C25 C26 H26A 108.7 . . ?
C25 C26 H26B 108.7 . . ?
H26A C26 H26B 107.6 . . ?
S3 C27 H27A 109.3 . . ?
S3 C27 H27B 109.3 . . ?
H27A C27 H27B 108.0 . . ?
C28 C27 S3 111.4(4) . . ?
C28 C27 H27A 109.3 . . ?
C28 C27 H27B 109.3 . . ?
C29 C28 C27 120.2(6) . . ?
C33 C28 C27 120.9(5) . . ?
C33 C28 C29 118.9(5) . . ?
C28 C29 H29 119.7 . . ?
C30 C29 C28 120.7(6) . . ?
C30 C29 H29 119.7 . . ?
C29 C30 H30 120.2 . . ?
C29 C30 C31 119.5(6) . . ?
C31 C30 H30 120.2 . . ?
C30 C31 H31 119.6 . . ?
C32 C31 C30 120.9(5) . . ?
C32 C31 H31 119.6 . . ?
C31 C32 C33 118.4(5) . . ?
C31 C32 C34 121.4(5) . . ?
C33 C32 C34 120.2(5) . . ?
C28 C33 C32 121.6(5) . . ?
C28 C33 H33 119.2 . . ?
C32 C33 H33 119.2 . . ?
N4 C34 C32 111.2(4) . . ?
N4 C34 H34A 109.4 . . ?
N4 C34 H34B 109.4 . . ?
C32 C34 H34A 109.4 . . ?
C32 C34 H34B 109.4 . . ?
H34A C34 H34B 108.0 . . ?
N4 C35 H35A 109.6 . . ?
N4 C35 H35B 109.6 . . ?
N4 C35 C36 110.1(5) . . ?
H35A C35 H35B 108.2 . . ?
C36 C35 H35A 109.6 . . ?
C36 C35 H35B 109.6 . . ?
N2 C36 C35 112.4(5) . . ?
N2 C36 H36A 109.1 . . ?
N2 C36 H36B 109.1 . . ?
C35 C36 H36A 109.1 . . ?
C35 C36 H36B 109.1 . . ?
H36A C36 H36B 107.9 . . ?
H19A O19 H19B 104.5 . . ?
O13 Cl4 O15 109.5 . . ?
O13 Cl4 O16 109.5 . . ?
O14 Cl4 O13 109.5 . . ?
O14 Cl4 O15 109.4 . . ?
O14 Cl4 O16 109.5 . . ?
O16 Cl4 O15 109.4 . . ?
O14A Cl4 O15A 101.1(12) . . ?
O13A Cl4 O14A 120.3(12) . . ?
O13A Cl4 O15A 104.2(8) . . ?
O16A Cl4 O14A 109.3(13) . . ?
O16A Cl4 O13A 111.4(9) . . ?
O16A Cl4 O15A 109.4(9) . . ?
H17A O17 H17B 104.5 . . ?
H17C O17A H17D 104.6 . . ?

loop_
_geom_bond_atom_site_label_1
_geom_bond_atom_site_label_2
_geom_bond_distance
_geom_bond_site_symmetry_2
_geom_bond_publ_flag
Cl1 O1 1.411(4) . ?
Cl1 O2 1.449(4) . ?
Cl1 O3 1.457(4) . ?
Cl1 O4 1.440(4) . ?
Cl2 O5 1.409(5) . ?
Cl2 O6 1.451(5) . ?
Cl2 O7 1.414(6) . ?
Cl2 O8 1.423(4) . ?
Cl3 O9 1.402(5) . ?
Cl3 O10 1.405(5) . ?
Cl3 O11 1.379(6) . ?
Cl3 O12 1.385(6) . ?
S1 C2 1.806(5) . ?
S1 C3 1.829(6) . ?
S2 C22 1.824(6) . ?
S2 C23 1.804(6) . ?
S3 C26 1.818(6) . ?
S3 C27 1.823(7) . ?
N1 H1 1.0000 . ?
N1 C1 1.512(6) . ?
N1 C24 1.496(7) . ?
N1 C25 1.505(6) . ?
N2 C12 1.475(7) . ?
N2 C13 1.472(7) . ?
N2 C36 1.472(7) . ?
N3 H3A 0.9100 . ?
N3 H3B 0.9100 . ?
N3 C14 1.475(8) . ?
N3 C15 1.502(7) . ?
N4 H4A 0.9100 . ?
N4 H4B 0.9100 . ?
N4 C34 1.496(7) . ?
N4 C35 1.503(7) . ?
N5 H5A 0.9100 . ?
N5 H5B 0.9100 . ?
N5 C10 1.503(7) . ?
N5 C11 1.499(7) . ?
C1 H1A 0.9900 . ?
C1 H1B 0.9900 . ?
C1 C2 1.515(8) . ?
C2 H2A 0.9900 . ?
C2 H2B 0.9900 . ?
C3 H3C 0.9900 . ?
C3 H3D 0.9900 . ?
C3 C4 1.503(8) . ?
C4 C5 1.410(8) . ?
C4 C9 1.380(8) . ?
C5 H5 0.9500 . ?
C5 C6 1.383(8) . ?
C6 H6 0.9500 . ?
C6 C7 1.397(8) . ?
C7 H7 0.9500 . ?
C7 C8 1.394(8) . ?
C8 C9 1.391(7) . ?
C8 C10 1.501(8) . ?
C9 H9 0.9500 . ?
C10 H10A 0.9900 . ?
C10 H10B 0.9900 . ?
C11 H11A 0.9900 . ?
C11 H11B 0.9900 . ?
C11 C12 1.513(8) . ?
C12 H12A 0.9900 . ?
C12 H12B 0.9900 . ?
C13 H13A 0.9900 . ?
C13 H13B 0.9900 . ?
C13 C14 1.523(9) . ?
C14 H14A 0.9900 . ?
C14 H14B 0.9900 . ?
C15 H15A 0.9900 . ?
C15 H15B 0.9900 . ?
C15 C16 1.493(9) . ?
C16 C17 1.409(9) . ?
C16 C21 1.396(8) . ?
C17 H17 0.9500 . ?
C17 C18 1.365(10) . ?
C18 H18 0.9500 . ?
C18 C19 1.390(9) . ?
C19 H19 0.9500 . ?
C19 C20 1.381(8) . ?
C20 C21 1.372(8) . ?
C20 C22 1.496(8) . ?
C21 H21 0.9500 . ?
C22 H22A 0.9900 . ?
C22 H22B 0.9900 . ?
C23 H23A 0.9900 . ?
C23 H23B 0.9900 . ?
C23 C24 1.506(8) . ?
C24 H24A 0.9900 . ?
C24 H24B 0.9900 . ?
C25 H25A 0.9900 . ?
C25 H25B 0.9900 . ?
C25 C26 1.503(8) . ?
C26 H26A 0.9900 . ?
C26 H26B 0.9900 . ?
C27 H27A 0.9900 . ?
C27 H27B 0.9900 . ?
C27 C28 1.516(8) . ?
C28 C29 1.391(8) . ?
C28 C33 1.371(8) . ?
C29 H29 0.9500 . ?
C29 C30 1.378(8) . ?
C30 H30 0.9500 . ?
C30 C31 1.388(8) . ?
C31 H31 0.9500 . ?
C31 C32 1.380(8) . ?
C32 C33 1.395(8) . ?
C32 C34 1.503(8) . ?
C33 H33 0.9500 . ?
C34 H34A 0.9900 . ?
C34 H34B 0.9900 . ?
C35 H35A 0.9900 . ?
C35 H35B 0.9900 . ?
C35 C36 1.509(9) . ?
C36 H36A 0.9900 . ?
C36 H36B 0.9900 . ?
O19 H19A 0.8698 . ?
O19 H19B 0.8707 . ?
Cl4 O13 1.5003 . ?
Cl4 O14 1.5001 . ?
Cl4 O15 1.5014 . ?
Cl4 O16 1.5007 . ?
Cl4 O14A 1.448(14) . ?
Cl4 O13A 1.411(10) . ?
Cl4 O15A 1.572(12) . ?
Cl4 O16A 1.335(13) . ?
O17 H17A 0.8696 . ?
O17 H17B 0.8709 . ?
O17A H17C 0.8692 . ?
O17A H17D 0.8699 . ?

loop_
_geom_torsion_atom_site_label_1
_geom_torsion_atom_site_label_2
_geom_torsion_atom_site_label_3
_geom_torsion_atom_site_label_4
_geom_torsion
_geom_torsion_site_symmetry_1
_geom_torsion_site_symmetry_2
_geom_torsion_site_symmetry_3
_geom_torsion_site_symmetry_4
_geom_torsion_publ_flag
S1 C3 C4 C5 -66.0(6) . . . . ?
S1 C3 C4 C9 113.5(5) . . . . ?
S2 C23 C24 N1 52.5(6) . . . . ?
S3 C27 C28 C29 -66.1(7) . . . . ?
S3 C27 C28 C33 114.6(5) . . . . ?
N1 C1 C2 S1 52.9(6) . . . . ?
N1 C25 C26 S3 52.6(6) . . . . ?
N2 C13 C14 N3 75.9(7) . . . . ?
N3 C15 C16 C17 86.2(7) . . . . ?
N3 C15 C16 C21 -94.4(6) . . . . ?
N4 C35 C36 N2 78.9(6) . . . . ?
N5 C11 C12 N2 93.1(6) . . . . ?
C1 N1 C24 C23 -172.8(4) . . . . ?
C1 N1 C25 C26 59.6(6) . . . . ?
C2 S1 C3 C4 154.6(4) . . . . ?
C3 S1 C2 C1 76.7(5) . . . . ?
C3 C4 C5 C6 179.0(5) . . . . ?
C3 C4 C9 C8 -179.9(5) . . . . ?
C4 C5 C6 C7 0.6(8) . . . . ?
C5 C4 C9 C8 -0.4(8) . . . . ?
C5 C6 C7 C8 0.1(8) . . . . ?
C6 C7 C8 C9 -1.0(8) . . . . ?
C6 C7 C8 C10 -178.8(5) . . . . ?
C7 C8 C9 C4 1.1(8) . . . . ?
C7 C8 C10 N5 68.2(6) . . . . ?
C9 C4 C5 C6 -0.5(8) . . . . ?
C9 C8 C10 N5 -109.7(5) . . . . ?
C10 N5 C11 C12 -178.1(4) . . . . ?
C10 C8 C9 C4 179.0(5) . . . . ?
C11 N5 C10 C8 169.8(4) . . . . ?
C12 N2 C13 C14 82.8(6) . . . . ?
C12 N2 C36 C35 -156.1(5) . . . . ?
C13 N2 C12 C11 -160.4(5) . . . . ?
C13 N2 C36 C35 84.7(5) . . . . ?
C14 N3 C15 C16 178.7(5) . . . . ?
C15 N3 C14 C13 178.6(5) . . . . ?
C15 C16 C17 C18 -178.4(5) . . . . ?
C15 C16 C21 C20 178.7(5) . . . . ?
C16 C17 C18 C19 -1.0(9) . . . . ?
C17 C16 C21 C20 -1.8(8) . . . . ?
C17 C18 C19 C20 -0.6(9) . . . . ?
C18 C19 C20 C21 0.9(8) . . . . ?
C18 C19 C20 C22 -178.1(5) . . . . ?
C19 C20 C21 C16 0.3(8) . . . . ?
C19 C20 C22 S2 -69.0(7) . . . . ?
C21 C16 C17 C18 2.2(8) . . . . ?
C21 C20 C22 S2 112.0(5) . . . . ?
C22 S2 C23 C24 75.5(5) . . . . ?
C22 C20 C21 C16 179.3(5) . . . . ?
C23 S2 C22 C20 145.7(5) . . . . ?
C24 N1 C1 C2 58.7(6) . . . . ?
C24 N1 C25 C26 -173.4(5) . . . . ?
C25 N1 C1 C2 -174.8(4) . . . . ?
C25 N1 C24 C23 61.1(6) . . . . ?
C26 S3 C27 C28 150.4(5) . . . . ?
C27 S3 C26 C25 70.2(5) . . . . ?
C27 C28 C29 C30 179.7(5) . . . . ?
C27 C28 C33 C32 179.9(5) . . . . ?
C28 C29 C30 C31 0.3(8) . . . . ?
C29 C28 C33 C32 0.6(8) . . . . ?
C29 C30 C31 C32 0.9(8) . . . . ?
C30 C31 C32 C33 -1.3(8) . . . . ?
C30 C31 C32 C34 177.5(5) . . . . ?
C31 C32 C33 C28 0.5(8) . . . . ?
C31 C32 C34 N4 82.7(6) . . . . ?
C33 C28 C29 C30 -1.0(8) . . . . ?
C33 C32 C34 N4 -98.6(6) . . . . ?
C34 N4 C35 C36 178.1(5) . . . . ?
C34 C32 C33 C28 -178.3(5) . . . . ?
C35 N4 C34 C32 -178.9(5) . . . . ?
C36 N2 C12 C11 80.5(6) . . . . ?
C36 N2 C13 C14 -157.5(5) . . . . ?

loop_
_smtbx_masks_void_nr
_smtbx_masks_void_average_x
_smtbx_masks_void_average_y
_smtbx_masks_void_average_z
_smtbx_masks_void_volume
_smtbx_masks_void_count_electrons
_smtbx_masks_void_content
1 -0.205 0.056 0.382 80.7 24.4 '1 EtOH'
2 -0.205 0.944 0.882 80.7 24.4 '1 EtOH'
3 0.295 0.556 0.382 80.7 24.4 '1 EtOH'
4 0.295 0.444 0.882 80.7 24.4 '1 EtOH'
